data_4500914
loop_
_publ_author_name
'Ma, Jie'
'Jiang, Fei-Long'
'Chen, Lian'
'Wu, Ming-Yan'
'Zhang, Shu-Quan'
'Han, Dong'
'Feng, Rui'
'Hong, Mao-Chun'

_publ_section_title
;
 Construction of 5-Aminodiacetic Isophthalate Based Nickel(II) Complexes
 with Diverse Topologies through Modulating the Auxiliary Ligands
;
_journal_issue 7
_journal_name_full 'Crystal Growth &amp; Design'
_journal_page_first 3273
_journal_paper_doi 10.1021/cg200511q
_journal_volume 11
_journal_year 2011
_chemical_absolute_configuration ad
_chemical_formula_moiety 'C25 H21 N3 Ni2 O10.50'
_chemical_formula_sum 'C25 H21 N3 Ni2 O10.5'
_chemical_formula_weight 648.87
_chemical_name_systematic
; 
 ? 
;
_space_group_IT_number 92
_symmetry_cell_setting tetragonal
_symmetry_space_group_name_Hall 'P 4abw 2nw'
_symmetry_space_group_name_H-M 'P 41 21 2'
_atom_sites_solution_hydrogens geom
_atom_sites_solution_primary direct
_atom_sites_solution_secondary difmap
_audit_creation_method SHELXL-97
_cell_angle_alpha 90.00
_cell_angle_beta 90.00
_cell_angle_gamma 90.00
_cell_formula_units_Z 8
_cell_length_a 17.6574(4)
_cell_length_b 17.6574(4)
_cell_length_c 18.6518(9)
_cell_measurement_reflns_used 13469
_cell_measurement_temperature 293(2)
_cell_measurement_theta_max 27.4758
_cell_measurement_theta_min 2.3067
_cell_volume 5815.3(3)
_computing_cell_refinement CrystalClear
_computing_data_collection 'CrystalClear (Rigaku, 2000)'
_computing_data_reduction CrystalClear
_computing_molecular_graphics 'SHELXL-97 (Sheldrick, 1997)'
_computing_publication_material 'SHELXL-97 (Sheldrick, 1997)'
_computing_structure_refinement 'SHELXL-97 (Sheldrick, 1997)'
_computing_structure_solution 'SHELXS-97 (Sheldrick, 1990)'
_diffrn_ambient_temperature 293(2)
_diffrn_measured_fraction_theta_full 0.998
_diffrn_measured_fraction_theta_max 0.998
_diffrn_measurement_device_type 'Rigaku Mercury CCD area-detector'
_diffrn_measurement_method \w
_diffrn_radiation_monochromator graphite
_diffrn_radiation_source 'fine-focus sealed tube'
_diffrn_radiation_type MoK\a
_diffrn_radiation_wavelength 0.71073
_diffrn_reflns_av_R_equivalents 0.0403
_diffrn_reflns_av_sigmaI/netI 0.0279
_diffrn_reflns_limit_h_max 21
_diffrn_reflns_limit_h_min -22
_diffrn_reflns_limit_k_max 22
_diffrn_reflns_limit_k_min -22
_diffrn_reflns_limit_l_max 24
_diffrn_reflns_limit_l_min -23
_diffrn_reflns_number 44026
_diffrn_reflns_theta_full 27.49
_diffrn_reflns_theta_max 27.49
_diffrn_reflns_theta_min 2.31
_exptl_absorpt_coefficient_mu 1.354
_exptl_absorpt_correction_T_max 1.0000
_exptl_absorpt_correction_T_min 0.8531
_exptl_absorpt_correction_type multi-scan
_exptl_absorpt_process_details '(CrystalClear; Rigaku, 2000)'
_exptl_crystal_colour green
_exptl_crystal_density_diffrn 1.482
_exptl_crystal_density_method 'not measured'
_exptl_crystal_description block
_exptl_crystal_F_000 2656
_exptl_crystal_size_max 0.31
_exptl_crystal_size_mid 0.31
_exptl_crystal_size_min 0.29
_refine_diff_density_max 0.797
_refine_diff_density_min -0.576
_refine_diff_density_rms 0.088
_refine_ls_abs_structure_details 'Flack H D (1983), Acta Cryst. A39, 876-881'
_refine_ls_abs_structure_Flack 0.002(16)
_refine_ls_extinction_coef 0.0030(5)
_refine_ls_extinction_expression Fc^*^=kFc[1+0.001xFc^2^\l^3^/sin(2\q)]^-1/4^
_refine_ls_extinction_method SHELXL
_refine_ls_goodness_of_fit_ref 1.027
_refine_ls_hydrogen_treatment constr
_refine_ls_matrix_type full
_refine_ls_number_parameters 371
_refine_ls_number_reflns 6685
_refine_ls_number_restraints 0
_refine_ls_restrained_S_all 1.027
_refine_ls_R_factor_all 0.0510
_refine_ls_R_factor_gt 0.0471
_refine_ls_shift/su_max 0.001
_refine_ls_shift/su_mean 0.000
_refine_ls_structure_factor_coef Fsqd
_refine_ls_weighting_details 'calc w=1/[\s^2^(Fo^2^)+(0.0946P)^2^+3.2954P] where P=(Fo^2^+2Fc^2^)/3'
_refine_ls_weighting_scheme calc
_refine_ls_wR_factor_gt 0.1336
_refine_ls_wR_factor_ref 0.1402
_reflns_number_gt 6218
_reflns_number_total 6685
_reflns_threshold_expression >2sigma(I)
_cod_data_source_file cg200511q_si_005.cif
_cod_data_source_block
;
;
_cod_depositor_comments
;
The following automatic conversions were performed:

'_symmetry_cell_setting' value 'Tetragonal' changed to 'tetragonal'
according to /home/saulius/struct/CIF-dictionaries/cif_core.dic
dictionary named 'cif_core.dic' version 2.4.1 from
2010-06-29.

'_exptl_absorpt_correction_type' value 'Multi-scan'
changed to 'multi-scan' according to
/home/saulius/struct/CIF-dictionaries/cif_core.dic dictionary named
'cif_core.dic' version 2.4.1 from 2010-06-29.

Automatic conversion script
Id: cif_fix_values 1715 2011-07-08 13:25:40Z adriana 
;
_cod_original_sg_symbol_H-M P41212
_cod_original_formula_sum 'C25 H21 N3 Ni2 O10.50'
_cod_database_code 4500914

loop_
_symmetry_equiv_pos_as_xyz
'x, y, z'
'-y+1/2, x+1/2, z+1/4'
'-x, -y, z+1/2'
'y+1/2, -x+1/2, z+3/4'
'x+1/2, -y+1/2, -z+3/4'
'-x+1/2, y+1/2, -z+1/4'
'y, x, -z'
'-y, -x, -z+1/2'

loop_
_atom_site_label
_atom_site_type_symbol
_atom_site_fract_x
_atom_site_fract_y
_atom_site_fract_z
_atom_site_U_iso_or_equiv
_atom_site_adp_type
_atom_site_occupancy
_atom_site_symmetry_multiplicity
_atom_site_calc_flag
_atom_site_refinement_flags
Ni1 Ni 0.38221(3) 0.58006(3) 0.07370(3) 0.03622(14) Uani 1 1 d .
O1 O 0.3015(4) 0.3982(3) 0.39329(19) 0.102(2) Uani 1 1 d .
C1 C -0.0729(3) 0.3839(6) 0.2476(3) 0.098(3) Uani 1 1 d .
H1A H -0.0781 0.3317 0.2631 0.118 Uiso 1 1 calc R
H1B H -0.0882 0.4161 0.2871 0.118 Uiso 1 1 calc R
Ni2 Ni 0.27608(3) 0.46707(2) 0.18655(2) 0.03413(14) Uani 1 1 d .
O2 O 0.28948(19) 0.47035(16) 0.29690(15) 0.0465(7) Uani 1 1 d .
C2 C 0.0100(3) 0.3991(4) 0.2310(3) 0.0698(17) Uani 1 1 d .
O3 O 0.50657(17) 0.47657(19) 0.16875(18) 0.0538(8) Uani 1 1 d .
C3 C 0.0528(3) 0.3561(4) 0.1849(3) 0.0670(14) Uani 1 1 d .
H3 H 0.0309 0.3152 0.1613 0.080 Uiso 1 1 calc R
O4 O 0.38389(16) 0.50542(14) 0.16370(15) 0.0385(6) Uani 1 1 d .
C4 C 0.1281(3) 0.3731(3) 0.1733(3) 0.0525(10) Uani 1 1 d .
H4 H 0.1555 0.3434 0.1413 0.063 Uiso 1 1 calc R
O5 O 0.2622(2) 0.07517(16) 0.05382(15) 0.0485(7) Uani 1 1 d .
C5 C 0.0467(3) 0.4608(4) 0.2635(3) 0.0670(14) Uani 1 1 d .
H5 H 0.0201 0.4925 0.2944 0.080 Uiso 1 1 calc R
O6 O 0.22737(17) 0.11231(16) 0.16246(14) 0.0424(6) Uani 1 1 d .
C6 C 0.1222(3) 0.4743(3) 0.2495(2) 0.0530(10) Uani 1 1 d .
H6 H 0.1455 0.5155 0.2713 0.064 Uiso 1 1 calc R
C7 C 0.2998(3) 0.4062(3) 0.3281(3) 0.0576(12) Uani 1 1 d .
O8 O 0.49090(15) 0.34884(16) -0.01523(16) 0.0403(6) Uani 1 1 d .
C8 C 0.3101(3) 0.3381(2) 0.2799(2) 0.0488(10) Uani 1 1 d .
H8A H 0.3422 0.3009 0.3032 0.059 Uiso 1 1 calc R
H8B H 0.2614 0.3148 0.2702 0.059 Uiso 1 1 calc R
O9 O 0.4037(2) 0.6726(2) 0.1424(2) 0.0656(10) Uani 1 1 d .
N3 N 0.1633(2) 0.4307(2) 0.20607(18) 0.0434(7) Uani 1 1 d .
C9 C 0.3062(2) 0.2428(2) 0.1556(2) 0.0382(8) Uani 1 1 d .
H9 H 0.2754 0.2323 0.1948 0.046 Uiso 1 1 calc R
O10 O 0.49799(17) 0.56343(19) 0.0612(2) 0.0538(8) Uani 1 1 d .
C10 C 0.3485(2) 0.30893(19) 0.15508(19) 0.0351(7) Uani 1 1 d .
C11 C 0.3951(2) 0.3222(2) 0.0960(2) 0.0358(7) Uani 1 1 d .
H11 H 0.4257 0.3651 0.0955 0.043 Uiso 1 1 calc R
C12 C 0.4215(2) 0.3948(2) 0.2282(2) 0.0415(8) Uani 1 1 d .
H12A H 0.4593 0.3560 0.2195 0.050 Uiso 1 1 calc R
H12B H 0.4238 0.4082 0.2785 0.050 Uiso 1 1 calc R
N1 N -0.3524(2) 0.3861(2) 0.01895(18) 0.0464(8) Uani 1 1 d .
C13 C 0.4402(2) 0.4643(2) 0.1832(2) 0.0385(7) Uani 1 1 d .
C14 C 0.3089(2) 0.1917(2) 0.0985(2) 0.0362(7) Uani 1 1 d .
C15 C 0.3539(2) 0.2066(2) 0.0389(2) 0.0365(7) Uani 1 1 d .
H15 H 0.3552 0.1731 0.0005 0.044 Uiso 1 1 calc R
C16 C 0.3972(2) 0.2731(2) 0.03782(19) 0.0343(7) Uani 1 1 d .
C17 C 0.4472(2) 0.2938(2) -0.0258(2) 0.0355(7) Uani 1 1 d .
C18 C 0.2626(2) 0.1212(2) 0.1048(2) 0.0373(7) Uani 1 1 d .
C19 C -0.3461(3) 0.3253(4) 0.0611(3) 0.0667(13) Uani 1 1 d .
H19 H -0.3730 0.2818 0.0492 0.080 Uiso 1 1 calc R
C20 C -0.3009(4) 0.3246(4) 0.1218(3) 0.0748(17) Uani 1 1 d .
H20 H -0.2982 0.2811 0.1498 0.090 Uiso 1 1 calc R
N2 N 0.34531(19) 0.36341(18) 0.21207(17) 0.0372(7) Uani 1 1 d .
C21 C -0.2597(3) 0.3877(4) 0.1413(3) 0.0682(16) Uani 1 1 d .
C22 C -0.2667(4) 0.4482(5) 0.0975(4) 0.089(2) Uani 1 1 d .
H22 H -0.2398 0.4921 0.1078 0.106 Uiso 1 1 calc R
C23 C -0.3125(3) 0.4464(4) 0.0378(3) 0.0697(15) Uani 1 1 d .
H23 H -0.3155 0.4896 0.0094 0.084 Uiso 1 1 calc R
C24 C -0.2084(3) 0.3866(6) 0.2048(3) 0.090(2) Uani 1 1 d .
H24A H -0.2141 0.3387 0.2296 0.108 Uiso 1 1 calc R
H24B H -0.2234 0.4265 0.2376 0.108 Uiso 1 1 calc R
C25 C -0.1257(3) 0.3974(4) 0.1852(3) 0.0708(16) Uani 1 1 d .
H25A H -0.1129 0.3627 0.1467 0.085 Uiso 1 1 calc R
H25B H -0.1185 0.4485 0.1676 0.085 Uiso 1 1 calc R
O7 O 0.43941(15) 0.25650(16) -0.08234(13) 0.0382(5) Uani 1 1 d .
O11 O -0.1594(13) 0.2263(7) 0.2841(8) 0.173(8) Uani 0.50 1 d P

loop_
_atom_site_aniso_label
_atom_site_aniso_U_11
_atom_site_aniso_U_22
_atom_site_aniso_U_33
_atom_site_aniso_U_23
_atom_site_aniso_U_13
_atom_site_aniso_U_12
Ni1 0.0377(3) 0.0280(2) 0.0430(2) -0.00139(18) -0.0027(2) -0.00390(17)
O1 0.203(6) 0.068(3) 0.0342(16) -0.0021(17) 0.000(3) 0.034(3)
C1 0.050(3) 0.183(8) 0.062(3) 0.025(4) -0.006(3) -0.034(4)
Ni2 0.0383(3) 0.0269(2) 0.0371(2) -0.00199(17) -0.00109(19) -0.00088(17)
O2 0.0641(18) 0.0382(14) 0.0372(13) -0.0084(11) -0.0045(12) -0.0008(13)
C2 0.047(3) 0.110(5) 0.052(3) 0.021(3) -0.009(2) -0.016(3)
O3 0.0391(15) 0.062(2) 0.0605(18) 0.0112(15) -0.0077(14) -0.0072(14)
C3 0.058(3) 0.080(4) 0.063(3) 0.000(3) -0.013(2) -0.024(3)
O4 0.0386(13) 0.0303(12) 0.0465(14) -0.0006(11) -0.0043(11) -0.0051(10)
C4 0.051(2) 0.053(2) 0.053(2) -0.004(2) -0.005(2) -0.0087(19)
O5 0.0663(19) 0.0314(13) 0.0476(14) -0.0047(12) 0.0141(14) -0.0127(12)
C5 0.051(3) 0.096(4) 0.054(3) -0.005(3) 0.007(2) 0.003(3)
O6 0.0438(14) 0.0414(14) 0.0421(14) 0.0002(11) 0.0052(12) -0.0113(12)
C6 0.048(2) 0.063(3) 0.048(2) -0.003(2) 0.0068(19) -0.003(2)
C7 0.080(3) 0.045(2) 0.048(2) 0.0014(19) -0.006(2) 0.001(2)
O8 0.0350(13) 0.0372(13) 0.0487(14) -0.0023(12) 0.0069(11) -0.0074(10)
C8 0.063(3) 0.036(2) 0.047(2) 0.0006(17) 0.005(2) 0.0029(18)
O9 0.068(2) 0.0494(19) 0.080(2) -0.0182(18) -0.0211(19) -0.0063(16)
N3 0.0401(17) 0.0479(19) 0.0421(16) 0.0036(14) -0.0037(14) -0.0060(14)
C9 0.048(2) 0.0282(16) 0.0384(17) 0.0004(13) 0.0071(15) -0.0021(15)
O10 0.0382(15) 0.0518(17) 0.072(2) 0.0092(15) 0.0028(14) -0.0037(13)
C10 0.0426(19) 0.0248(15) 0.0380(16) -0.0005(13) 0.0010(15) -0.0006(13)
C11 0.0384(18) 0.0271(16) 0.0420(18) -0.0014(14) 0.0009(15) -0.0008(13)
C12 0.049(2) 0.0335(18) 0.0419(18) 0.0027(15) -0.0081(17) -0.0024(15)
N1 0.0383(17) 0.058(2) 0.0432(16) 0.0026(16) -0.0029(14) -0.0019(15)
C13 0.044(2) 0.0300(16) 0.0412(17) -0.0025(15) -0.0061(15) -0.0033(14)
C14 0.0391(18) 0.0289(16) 0.0405(18) -0.0031(14) 0.0064(15) -0.0051(14)
C15 0.0376(18) 0.0330(17) 0.0389(18) 0.0001(14) 0.0036(15) 0.0005(14)
C16 0.0373(18) 0.0278(15) 0.0378(17) -0.0003(14) 0.0051(14) 0.0015(13)
C17 0.0274(16) 0.0357(17) 0.0435(18) 0.0049(14) 0.0058(14) 0.0002(13)
C18 0.0430(19) 0.0253(15) 0.0435(18) 0.0019(14) 0.0007(15) -0.0056(14)
C19 0.064(3) 0.075(3) 0.061(3) 0.005(3) -0.011(3) -0.005(3)
C20 0.071(4) 0.098(5) 0.055(3) 0.022(3) -0.003(3) -0.003(3)
N2 0.0424(16) 0.0296(15) 0.0395(15) -0.0017(12) 0.0004(13) -0.0032(12)
C21 0.038(2) 0.119(5) 0.047(2) 0.007(3) -0.0021(19) -0.014(3)
C22 0.079(4) 0.109(5) 0.078(4) 0.009(4) -0.030(3) -0.040(4)
C23 0.061(3) 0.071(3) 0.078(3) 0.006(3) -0.020(3) -0.019(3)
C24 0.048(3) 0.167(8) 0.054(3) 0.013(4) -0.014(2) -0.023(4)
C25 0.045(2) 0.113(5) 0.054(3) 0.011(3) -0.010(2) -0.010(3)
O7 0.0398(13) 0.0388(14) 0.0360(12) -0.0025(10) 0.0035(10) -0.0026(11)
O11 0.30(2) 0.078(7) 0.143(12) 0.020(7) 0.131(13) 0.011(10)

loop_
_atom_type_symbol
_atom_type_description
_atom_type_scat_dispersion_real
_atom_type_scat_dispersion_imag
_atom_type_scat_source
C C 0.0033 0.0016 'International Tables Vol C Tables 4.2.6.8 and 6.1.1.4'
H H 0.0000 0.0000 'International Tables Vol C Tables 4.2.6.8 and 6.1.1.4'
N N 0.0061 0.0033 'International Tables Vol C Tables 4.2.6.8 and 6.1.1.4'
O O 0.0106 0.0060 'International Tables Vol C Tables 4.2.6.8 and 6.1.1.4'
Ni Ni 0.3393 1.1124 'International Tables Vol C Tables 4.2.6.8 and 6.1.1.4'

loop_
_geom_angle_atom_site_label_1
_geom_angle_atom_site_label_2
_geom_angle_atom_site_label_3
_geom_angle
_geom_angle_site_symmetry_1
_geom_angle_site_symmetry_3
O8 Ni1 O6 90.53(12) 7 6
O8 Ni1 O10 96.72(13) 7 .
O6 Ni1 O10 171.79(13) 6 .
O8 Ni1 N1 90.43(13) 7 7_565
O6 Ni1 N1 88.65(14) 6 7_565
O10 Ni1 N1 87.46(15) . 7_565
O8 Ni1 O9 172.51(14) 7 .
O6 Ni1 O9 82.96(14) 6 .
O10 Ni1 O9 90.04(15) . .
N1 Ni1 O9 93.10(16) 7_565 .
O8 Ni1 O4 86.96(11) 7 .
O6 Ni1 O4 94.96(11) 6 .
O10 Ni1 O4 89.28(12) . .
N1 Ni1 O4 175.56(13) 7_565 .
O9 Ni1 O4 89.92(14) . .
C25 C1 C2 114.3(5) . .
O5 Ni2 O7 104.67(12) 6 7
O5 Ni2 O4 90.98(12) 6 .
O7 Ni2 O4 92.18(11) 7 .
O5 Ni2 O2 85.64(12) 6 .
O7 Ni2 O2 167.23(12) 7 .
O4 Ni2 O2 95.20(12) . .
O5 Ni2 N3 87.52(14) 6 .
O7 Ni2 N3 86.09(12) 7 .
O4 Ni2 N3 177.35(12) . .
O2 Ni2 N3 86.87(13) . .
O5 Ni2 N2 157.68(13) 6 .
O7 Ni2 N2 95.69(11) 7 .
O4 Ni2 N2 79.03(11) . .
O2 Ni2 N2 75.58(12) . .
N3 Ni2 N2 103.12(13) . .
C7 O2 Ni2 116.2(3) . .
C3 C2 C5 116.5(5) . .
C3 C2 C1 124.0(6) . .
C5 C2 C1 119.5(6) . .
C2 C3 C4 120.6(5) . .
C13 O4 Ni2 118.1(2) . .
C13 O4 Ni1 125.6(3) . .
Ni2 O4 Ni1 110.61(12) . .
N3 C4 C3 122.7(5) . .
C18 O5 Ni2 123.0(2) . 6_545
C6 C5 C2 119.8(5) . .
C18 O6 Ni1 128.1(3) . 6_545
N3 C6 C5 122.8(5) . .
O1 C7 O2 123.7(5) . .
O1 C7 C8 119.7(5) . .
O2 C7 C8 116.6(4) . .
C17 O8 Ni1 128.6(3) . 7
N2 C8 C7 108.6(4) . .
C6 N3 C4 117.7(4) . .
C6 N3 Ni2 116.1(3) . .
C4 N3 Ni2 125.9(3) . .
C10 C9 C14 121.4(3) . .
C9 C10 C11 117.7(3) . .
C9 C10 N2 122.6(3) . .
C11 C10 N2 119.7(3) . .
C16 C11 C10 121.8(3) . .
N2 C12 C13 112.7(3) . .
C23 N1 C19 116.5(4) . .
C23 N1 Ni1 123.1(4) . 7_455
C19 N1 Ni1 120.4(3) . 7_455
O3 C13 O4 125.5(4) . .
O3 C13 C12 118.2(4) . .
O4 C13 C12 116.3(4) . .
C15 C14 C9 120.4(3) . .
C15 C14 C18 122.2(3) . .
C9 C14 C18 117.4(3) . .
C14 C15 C16 118.8(3) . .
C11 C16 C15 119.8(3) . .
C11 C16 C17 118.3(3) . .
C15 C16 C17 121.9(3) . .
O7 C17 O8 127.4(3) . .
O7 C17 C16 117.8(3) . .
O8 C17 C16 114.7(3) . .
O5 C18 O6 124.6(3) . .
O5 C18 C14 119.0(3) . .
O6 C18 C14 116.3(3) . .
N1 C19 C20 122.4(6) . .
C21 C20 C19 120.9(6) . .
C10 N2 C8 116.6(3) . .
C10 N2 C12 111.4(3) . .
C8 N2 C12 108.7(3) . .
C10 N2 Ni2 114.2(2) . .
C8 N2 Ni2 101.4(3) . .
C12 N2 Ni2 103.4(2) . .
C22 C21 C20 115.5(5) . .
C22 C21 C24 123.1(6) . .
C20 C21 C24 121.3(7) . .
C21 C22 C23 121.7(6) . .
N1 C23 C22 123.1(6) . .
C21 C24 C25 113.0(5) . .
C1 C25 C24 112.9(5) . .
C17 O7 Ni2 133.6(2) . 7

loop_
_geom_bond_atom_site_label_1
_geom_bond_atom_site_label_2
_geom_bond_distance
_geom_bond_site_symmetry_2
Ni1 O8 2.004(3) 7
Ni1 O6 2.033(3) 6
Ni1 O10 2.079(3) .
Ni1 N1 2.100(3) 7_565
Ni1 O9 2.110(3) .
Ni1 O4 2.134(3) .
O1 C7 1.224(6) .
C1 C25 1.511(8) .
C1 C2 1.520(7) .
Ni2 O5 2.033(3) 6
Ni2 O7 2.034(3) 7
Ni2 O4 2.065(3) .
Ni2 O2 2.073(3) .
Ni2 N3 2.124(4) .
Ni2 N2 2.252(3) .
O2 C7 1.287(6) .
C2 C3 1.372(9) .
C2 C5 1.406(9) .
O3 C13 1.221(5) .
C3 C4 1.380(7) .
O4 C13 1.284(5) .
C4 N3 1.339(6) .
O5 C18 1.251(5) .
O5 Ni2 2.033(3) 6_545
C5 C6 1.380(7) .
O6 C18 1.253(5) .
O6 Ni1 2.033(3) 6_545
C6 N3 1.332(6) .
C7 C8 1.512(6) .
O8 C17 1.256(5) .
O8 Ni1 2.004(3) 7
C8 N2 1.479(5) .
C9 C10 1.384(5) .
C9 C14 1.397(5) .
C10 C11 1.397(5) .
C10 N2 1.435(5) .
C11 C16 1.389(5) .
C12 N2 1.485(5) .
C12 C13 1.524(5) .
N1 C23 1.326(7) .
N1 C19 1.335(7) .
N1 Ni1 2.100(3) 7_455
C14 C15 1.392(5) .
C14 C18 1.494(5) .
C15 C16 1.402(5) .
C16 C17 1.523(5) .
C17 O7 1.251(5) .
C19 C20 1.386(8) .
C20 C21 1.379(10) .
C21 C22 1.351(10) .
C21 C24 1.492(7) .
C22 C23 1.375(8) .
C24 C25 1.517(8) .
O7 Ni2 2.034(3) 7
